data_7156339
loop_
_publ_author_name
'Jiang, Wang'
'Sun, Jing'
'Liu, Ru-Zhang'
'Yan, Chao-Guo'

_publ_section_title
;
 Molecular diversity of the domino annulation reaction of
 2-aryl-3-nitrochromenes with pivaloylacetonitriles.
;
_journal_issue 32
_journal_name_full 'Organic &amp; biomolecular chemistry'
_journal_page_first 5816
_journal_page_last 5822
_journal_paper_doi 10.1039/c8ob01504j
_journal_volume 16
_journal_year 2018
_chemical_formula_moiety 'C25 H16 Br N O2'
_chemical_formula_sum 'C25 H16 Br N O2'
_chemical_formula_weight 442.30
_space_group_crystal_system monoclinic
_space_group_IT_number 14
_space_group_name_Hall '-P 2ybc'
_space_group_name_H-M_alt 'P 1 21/c 1'
_symmetry_space_group_name_Hall '-P 2ybc'
_symmetry_space_group_name_H-M 'P 1 21/c 1'
_atom_sites_solution_hydrogens geom
_audit_creation_method SHELXL-2014/7
_audit_update_record
;
2018-06-12 deposited with the CCDC.
2018-07-24 downloaded from the CCDC.
;
_cell_angle_alpha 90
_cell_angle_beta 103.226(10)
_cell_angle_gamma 90
_cell_formula_units_Z 4
_cell_length_a 5.3424(18)
_cell_length_b 19.837(6)
_cell_length_c 19.534(6)
_cell_measurement_reflns_used 2429
_cell_measurement_temperature 296(2)
_cell_measurement_theta_max 19.41
_cell_measurement_theta_min 2.32
_cell_volume 2015.2(11)
_computing_structure_refinement 'SHELXL-2014/7 (Sheldrick, 2014)'
_diffrn_ambient_temperature 296(2)
_diffrn_measured_fraction_theta_full 0.995
_diffrn_measured_fraction_theta_max 0.994
_diffrn_measurement_device_type 'CCD area detector'
_diffrn_measurement_method 'phi and omega scans'
_diffrn_radiation_source 'fine-focus sealed tube'
_diffrn_radiation_type MoK\a
_diffrn_radiation_wavelength 0.71073
_diffrn_reflns_av_R_equivalents 0.1112
_diffrn_reflns_av_unetI/netI 0.1414
_diffrn_reflns_Laue_measured_fraction_full 0.995
_diffrn_reflns_Laue_measured_fraction_max 0.994
_diffrn_reflns_limit_h_max 6
_diffrn_reflns_limit_h_min -6
_diffrn_reflns_limit_k_max 24
_diffrn_reflns_limit_k_min -24
_diffrn_reflns_limit_l_max 20
_diffrn_reflns_limit_l_min -24
_diffrn_reflns_number 17985
_diffrn_reflns_point_group_measured_fraction_full 0.995
_diffrn_reflns_point_group_measured_fraction_max 0.994
_diffrn_reflns_theta_full 25.242
_diffrn_reflns_theta_max 25.997
_diffrn_reflns_theta_min 2.375
_exptl_absorpt_coefficient_mu 2.061
_exptl_absorpt_correction_T_max 0.662
_exptl_absorpt_correction_T_min 0.616
_exptl_absorpt_correction_type multi-scan
_exptl_absorpt_process_details sadabs
_exptl_crystal_colour yellow
_exptl_crystal_density_diffrn 1.458
_exptl_crystal_description block
_exptl_crystal_F_000 896
_exptl_crystal_size_max 0.240
_exptl_crystal_size_mid 0.220
_exptl_crystal_size_min 0.200
_refine_diff_density_max 0.457
_refine_diff_density_min -0.272
_refine_diff_density_rms 0.047
_refine_ls_extinction_method none
_refine_ls_goodness_of_fit_ref 1.008
_refine_ls_hydrogen_treatment constr
_refine_ls_matrix_type full
_refine_ls_number_parameters 263
_refine_ls_number_reflns 3949
_refine_ls_number_restraints 0
_refine_ls_restrained_S_all 1.008
_refine_ls_R_factor_all 0.2514
_refine_ls_R_factor_gt 0.0778
_refine_ls_shift/su_max 0.001
_refine_ls_shift/su_mean 0.000
_refine_ls_structure_factor_coef Fsqd
_refine_ls_weighting_details 'w=1/[\s^2^(Fo^2^)+(0.0524P)^2^+2.7711P] where P=(Fo^2^+2Fc^2^)/3'
_refine_ls_weighting_scheme calc
_refine_ls_wR_factor_gt 0.1415
_refine_ls_wR_factor_ref 0.1961
_reflns_Friedel_coverage 0.000
_reflns_number_gt 1354
_reflns_number_total 3949
_reflns_threshold_expression 'I > 2\s(I)'
_cod_data_source_file c8ob01504j2.cif
_cod_data_source_block 5f
_cod_depositor_comments 'Adding full bibliography for 7156337--7156344.cif.'
_cod_database_code 7156339
_shelx_shelxl_version_number 2014/7
_shelx_space_group_comment
;
The symmetry employed for this shelxl refinement is uniquely defined
by the following loop, which should always be used as a source of
symmetry information in preference to the above space-group names.
They are only intended as comments.
;
_shelx_estimated_absorpt_t_min 0.638
_shelx_estimated_absorpt_t_max 0.683

loop_
_space_group_symop_operation_xyz
'x, y, z'
'-x, y+1/2, -z+1/2'
'-x, -y, -z'
'x, -y-1/2, z-1/2'

loop_
_atom_site_label
_atom_site_type_symbol
_atom_site_fract_x
_atom_site_fract_y
_atom_site_fract_z
_atom_site_U_iso_or_equiv
_atom_site_adp_type
_atom_site_occupancy
_atom_site_site_symmetry_order
_atom_site_calc_flag
_atom_site_refinement_flags_posn
_atom_site_refinement_flags_adp
Br1 Br 1.4730(2) 1.25310(5) 0.26571(6) 0.1375(5) Uani 1 1 d . .
C1 C 0.2349(16) 0.9044(4) 0.3056(4) 0.094(2) Uani 1 1 d . .
H1 H 0.2411 0.8846 0.2629 0.113 Uiso 1 1 calc R U
C2 C 0.0792(16) 0.8763(4) 0.3458(5) 0.114(3) Uani 1 1 d . .
H2 H -0.0191 0.8384 0.3299 0.137 Uiso 1 1 calc R U
C3 C 0.0707(16) 0.9050(5) 0.4095(5) 0.104(3) Uani 1 1 d . .
H3 H -0.0306 0.8860 0.4374 0.124 Uiso 1 1 calc R U
C4 C 0.2097(16) 0.9606(5) 0.4311(4) 0.103(3) Uani 1 1 d . .
H4 H 0.2043 0.9797 0.4742 0.124 Uiso 1 1 calc R U
C5 C 0.3606(13) 0.9899(4) 0.3905(3) 0.089(2) Uani 1 1 d . .
H5 H 0.4495 1.0295 0.4056 0.107 Uiso 1 1 calc R U
C6 C 0.3806(13) 0.9607(4) 0.3274(3) 0.0687(18) Uani 1 1 d . .
C7 C 0.5377(13) 0.9907(4) 0.2843(3) 0.0651(18) Uani 1 1 d . .
C8 C 0.7129(13) 1.0421(4) 0.2938(3) 0.0625(17) Uani 1 1 d . .
C9 C 0.7845(15) 1.0841(4) 0.3528(4) 0.085(2) Uani 1 1 d . .
C10 C 0.4435(19) 0.8957(6) 0.0429(5) 0.102(3) Uani 1 1 d . .
H10 H 0.3084 0.9258 0.0286 0.122 Uiso 1 1 calc R U
C11 C 0.4160(18) 0.8295(8) 0.0196(4) 0.107(3) Uani 1 1 d . .
H11 H 0.2623 0.8149 -0.0093 0.129 Uiso 1 1 calc R U
C12 C 0.621(3) 0.7857(5) 0.0398(5) 0.091(2) Uani 1 1 d . .
C13 C 0.585(2) 0.7144(5) 0.0125(5) 0.156(4) Uani 1 1 d . .
H13A H 0.7388 0.6995 -0.0003 0.234 Uiso 1 1 calc R U
H13B H 0.4437 0.7128 -0.0279 0.234 Uiso 1 1 calc R U
H13C H 0.5491 0.6854 0.0485 0.234 Uiso 1 1 calc R U
C14 C 0.8411(18) 0.8078(6) 0.0812(5) 0.097(2) Uani 1 1 d . .
H14 H 0.9804 0.7787 0.0940 0.117 Uiso 1 1 calc R U
C15 C 0.8618(17) 0.8730(6) 0.1046(4) 0.101(3) Uani 1 1 d . .
H15 H 1.0153 0.8874 0.1337 0.121 Uiso 1 1 calc R U
C16 C 0.665(2) 0.9169(4) 0.0864(4) 0.085(2) Uani 1 1 d . .
C17 C 0.6924(16) 0.9901(5) 0.1121(3) 0.102(3) Uani 1 1 d . .
H17 H 0.5515 1.0165 0.0835 0.122 Uiso 1 1 calc R U
C18 C 0.6857(15) 0.9986(4) 0.1893(3) 0.081(2) Uani 1 1 d . .
C19 C 0.8103(13) 1.0468(4) 0.2307(3) 0.0658(18) Uani 1 1 d . .
C20 C 0.9897(13) 1.0895(4) 0.2060(3) 0.0708(18) Uani 1 1 d . .
C21 C 1.1175(14) 1.1442(4) 0.2419(4) 0.081(2) Uani 1 1 d . .
H21 H 1.0882 1.1563 0.2854 0.098 Uiso 1 1 calc R U
C22 C 1.2876(15) 1.1806(3) 0.2134(4) 0.090(2) Uani 1 1 d . .
C23 C 1.3247(16) 1.1654(5) 0.1478(5) 0.097(2) Uani 1 1 d . .
H23 H 1.4363 1.1913 0.1284 0.116 Uiso 1 1 calc R U
C24 C 1.1981(16) 1.1125(5) 0.1112(4) 0.094(2) Uani 1 1 d . .
H24 H 1.2223 1.1024 0.0667 0.113 Uiso 1 1 calc R U
C25 C 1.0337(14) 1.0738(4) 0.1401(4) 0.077(2) Uani 1 1 d . .
N1 N 0.8462(15) 1.1185(4) 0.4010(4) 0.126(3) Uani 1 1 d . .
O1 O 0.5200(8) 0.9630(2) 0.2187(2) 0.0871(14) Uani 1 1 d . .
O2 O 0.9312(10) 1.0177(3) 0.1034(2) 0.0895(15) Uani 1 1 d . .

loop_
_atom_site_aniso_label
_atom_site_aniso_U_11
_atom_site_aniso_U_22
_atom_site_aniso_U_33
_atom_site_aniso_U_23
_atom_site_aniso_U_13
_atom_site_aniso_U_12
Br1 0.1594(10) 0.1122(8) 0.1524(9) 0.0102(7) 0.0595(7) -0.0187(7)
C1 0.116(7) 0.106(6) 0.073(5) 0.005(5) 0.045(5) 0.009(5)
C2 0.129(8) 0.107(6) 0.113(7) 0.013(6) 0.043(6) -0.022(5)
C3 0.096(7) 0.147(8) 0.075(6) 0.036(6) 0.035(5) -0.001(6)
C4 0.094(6) 0.162(8) 0.062(5) 0.002(6) 0.036(5) -0.010(6)
C5 0.083(5) 0.126(6) 0.067(5) -0.005(5) 0.039(4) -0.011(4)
C6 0.068(5) 0.091(5) 0.051(4) 0.000(4) 0.021(4) 0.015(4)
C7 0.070(5) 0.090(5) 0.042(4) 0.007(4) 0.028(4) 0.025(4)
C8 0.063(5) 0.081(5) 0.048(4) 0.004(4) 0.020(3) 0.015(4)
C9 0.105(6) 0.093(6) 0.072(5) 0.008(5) 0.049(5) 0.007(5)
C10 0.067(7) 0.161(10) 0.083(6) 0.034(6) 0.028(5) 0.022(6)
C11 0.069(7) 0.172(10) 0.081(6) 0.009(7) 0.017(5) -0.032(8)
C12 0.100(8) 0.110(7) 0.075(6) -0.002(6) 0.044(6) -0.016(7)
C13 0.203(11) 0.151(9) 0.136(8) 0.001(7) 0.083(7) -0.043(8)
C14 0.082(8) 0.129(8) 0.083(6) 0.017(6) 0.023(6) 0.024(6)
C15 0.091(7) 0.152(9) 0.057(5) 0.003(6) 0.013(4) 0.008(7)
C16 0.105(8) 0.109(7) 0.057(5) 0.006(5) 0.050(5) 0.029(7)
C17 0.100(7) 0.148(8) 0.068(5) 0.010(5) 0.040(4) 0.036(6)
C18 0.092(6) 0.110(6) 0.057(4) 0.009(5) 0.047(4) 0.009(5)
C19 0.073(5) 0.083(5) 0.049(4) 0.013(4) 0.029(4) 0.023(4)
C20 0.076(5) 0.085(5) 0.059(4) 0.026(4) 0.031(4) 0.023(4)
C21 0.091(6) 0.084(5) 0.081(5) 0.025(5) 0.045(5) 0.025(5)
C22 0.102(6) 0.080(5) 0.096(6) 0.027(5) 0.041(5) 0.024(4)
C23 0.110(7) 0.090(6) 0.107(7) 0.046(5) 0.061(5) 0.032(5)
C24 0.116(7) 0.100(6) 0.082(6) 0.025(5) 0.056(5) 0.026(5)
C25 0.093(6) 0.086(6) 0.063(5) 0.019(5) 0.040(4) 0.021(5)
N1 0.179(7) 0.126(6) 0.095(5) -0.024(5) 0.074(5) -0.028(5)
O1 0.095(3) 0.116(4) 0.062(3) -0.008(3) 0.043(3) 0.000(3)
O2 0.102(4) 0.117(4) 0.066(3) 0.007(3) 0.054(3) 0.007(3)

loop_
_atom_type_symbol
_atom_type_description
_atom_type_scat_dispersion_real
_atom_type_scat_dispersion_imag
_atom_type_scat_source
C C 0.0033 0.0016 'International Tables Vol C Tables 4.2.6.8 and 6.1.1.4'
H H 0.0000 0.0000 'International Tables Vol C Tables 4.2.6.8 and 6.1.1.4'
Br Br -0.2901 2.4595 'International Tables Vol C Tables 4.2.6.8 and 6.1.1.4'
N N 0.0061 0.0033 'International Tables Vol C Tables 4.2.6.8 and 6.1.1.4'
O O 0.0106 0.0060 'International Tables Vol C Tables 4.2.6.8 and 6.1.1.4'

loop_
_geom_angle_atom_site_label_1
_geom_angle_atom_site_label_2
_geom_angle_atom_site_label_3
_geom_angle
C6 C1 C2 121.6(7)
C6 C1 H1 119.2
C2 C1 H1 119.2
C3 C2 C1 119.6(8)
C3 C2 H2 120.2
C1 C2 H2 120.2
C4 C3 C2 119.4(8)
C4 C3 H3 120.3
C2 C3 H3 120.3
C3 C4 C5 121.3(8)
C3 C4 H4 119.3
C5 C4 H4 119.3
C4 C5 C6 120.5(7)
C4 C5 H5 119.7
C6 C5 H5 119.7
C1 C6 C5 117.5(7)
C1 C6 C7 121.2(6)
C5 C6 C7 121.3(7)
C8 C7 O1 108.9(5)
C8 C7 C6 134.3(6)
O1 C7 C6 116.8(7)
C7 C8 C9 127.1(6)
C7 C8 C19 107.5(6)
C9 C8 C19 125.3(7)
N1 C9 C8 179.2(8)
C16 C10 C11 120.8(9)
C16 C10 H10 119.6
C11 C10 H10 119.6
C12 C11 C10 118.9(8)
C12 C11 H11 120.5
C10 C11 H11 120.5
C14 C12 C11 119.7(8)
C14 C12 C13 122.9(12)
C11 C12 C13 117.4(12)
C12 C13 H13A 109.5
C12 C13 H13B 109.5
H13A C13 H13B 109.5
C12 C13 H13C 109.5
H13A C13 H13C 109.5
H13B C13 H13C 109.5
C12 C14 C15 120.3(8)
C12 C14 H14 119.9
C15 C14 H14 119.9
C16 C15 C14 121.6(9)
C16 C15 H15 119.2
C14 C15 H15 119.2
C15 C16 C10 118.6(9)
C15 C16 C17 121.0(11)
C10 C16 C17 120.3(10)
O2 C17 C18 107.3(6)
O2 C17 C16 110.1(6)
C18 C17 C16 114.0(7)
O2 C17 H17 108.4
C18 C17 H17 108.4
C16 C17 H17 108.4
C19 C18 O1 113.6(6)
C19 C18 C17 124.0(7)
O1 C18 C17 121.7(8)
C18 C19 C20 119.9(6)
C18 C19 C8 104.2(6)
C20 C19 C8 136.0(7)
C21 C20 C25 118.2(7)
C21 C20 C19 125.5(6)
C25 C20 C19 116.3(7)
C22 C21 C20 120.2(7)
C22 C21 H21 119.9
C20 C21 H21 119.9
C23 C22 C21 120.8(8)
C23 C22 Br1 119.9(7)
C21 C22 Br1 119.3(6)
C24 C23 C22 119.9(8)
C24 C23 H23 120.0
C22 C23 H23 120.0
C23 C24 C25 120.1(7)
C23 C24 H24 120.0
C25 C24 H24 120.0
O2 C25 C24 117.0(7)
O2 C25 C20 122.2(7)
C24 C25 C20 120.7(8)
C18 O1 C7 105.8(6)
C25 O2 C17 120.5(6)

loop_
_geom_bond_atom_site_label_1
_geom_bond_atom_site_label_2
_geom_bond_distance
Br1 C22 1.905(8)
C1 C6 1.373(9)
C1 C2 1.384(9)
C1 H1 0.9300
C2 C3 1.380(10)
C2 H2 0.9300
C3 C4 1.342(10)
C3 H3 0.9300
C4 C5 1.381(9)
C4 H4 0.9300
C5 C6 1.388(8)
C5 H5 0.9300
C6 C7 1.447(8)
C7 C8 1.367(8)
C7 O1 1.377(7)
C8 C9 1.403(10)
C8 C19 1.447(7)
C9 N1 1.147(9)
C10 C16 1.355(10)
C10 C11 1.385(11)
C10 H10 0.9300
C11 C12 1.383(11)
C11 H11 0.9300
C12 C14 1.340(10)
C12 C13 1.509(12)
C13 H13A 0.9600
C13 H13B 0.9600
C13 H13C 0.9600
C14 C15 1.366(10)
C14 H14 0.9300
C15 C16 1.350(10)
C15 H15 0.9300
C16 C17 1.531(10)
C17 O2 1.434(8)
C17 C18 1.525(9)
C17 H17 0.9800
C18 C19 1.329(8)
C18 O1 1.359(7)
C19 C20 1.441(9)
C20 C21 1.384(9)
C20 C25 1.396(8)
C21 C22 1.375(9)
C21 H21 0.9300
C22 C23 1.374(9)
C23 C24 1.360(10)
C23 H23 0.9300
C24 C25 1.380(9)
C24 H24 0.9300
C25 O2 1.370(8)
